data_4313658
loop_
_publ_author_name
'Richard D. Adams'
'Burjor Captain'
'O-Sung Kwon'
'Shaobin Miao'

_publ_section_title
;
 New Disulfido Molybdenum-Manganese Complexes Exhibit Facile Addition of
 Small Molecules to the Sulfur Atoms
;
_journal_name_full 'Inorganic Chemistry'
_journal_page_first 3356
_journal_page_last 3365
_journal_paper_doi 10.1021/ic030034i
_journal_volume 42
_journal_year 2003
_chemical_formula_sum 'C16 H11 Mn Mo O9 S2'
_chemical_formula_weight 562.25
_chemical_name_systematic
;
  ?
;
_space_group_IT_number 2
_symmetry_cell_setting triclinic
_symmetry_space_group_name_Hall '-P 1'
_symmetry_space_group_name_H-M 'P -1'
_atom_sites_solution_hydrogens geom
_atom_sites_solution_primary direct
_atom_sites_solution_secondary difmap
_audit_creation_method SHELXL-97
_cell_angle_alpha 84.218(2)
_cell_angle_beta 72.867(2)
_cell_angle_gamma 80.131(2)
_cell_formula_units_Z 2
_cell_length_a 9.3598(12)
_cell_length_b 9.7534(12)
_cell_length_c 11.7759(15)
_cell_measurement_reflns_used 4055
_cell_measurement_temperature 293(2)
_cell_measurement_theta_max 27.86
_cell_measurement_theta_min 2.30
_cell_volume 1010.7(2)
_computing_cell_refinement 'SAINT+ NT V6.02a (Bruker, 1998)'
_computing_data_collection 'SMART NT V5.619 (Bruker, 2000)'
_computing_data_reduction 'SAINT+ NT V6.02a'
_computing_molecular_graphics 'SHELXTL V5.1 (Sheldrick, 1997)'
_computing_publication_material 'SHELXTL V5.1'
_computing_structure_refinement 'SHELXL-97 (Sheldrick, 1997)'
_computing_structure_solution 'SHELXS-97 (Sheldrick, 1990)'
_diffrn_ambient_temperature 293(2)
_diffrn_measured_fraction_theta_full 0.985
_diffrn_measured_fraction_theta_max 0.985
_diffrn_measurement_device_type 'Bruker SMART APEX CCD diffractometer'
_diffrn_measurement_method 'omega scans'
_diffrn_radiation_monochromator graphite
_diffrn_radiation_source 'fine-focus sealed tube'
_diffrn_radiation_type MoK\a
_diffrn_radiation_wavelength 0.71073
_diffrn_reflns_av_R_equivalents 0.0221
_diffrn_reflns_av_sigmaI/netI 0.0364
_diffrn_reflns_limit_h_max 11
_diffrn_reflns_limit_h_min -11
_diffrn_reflns_limit_k_max 11
_diffrn_reflns_limit_k_min -11
_diffrn_reflns_limit_l_max 14
_diffrn_reflns_limit_l_min -14
_diffrn_reflns_number 8110
_diffrn_reflns_theta_full 25.02
_diffrn_reflns_theta_max 25.02
_diffrn_reflns_theta_min 1.81
_diffrn_standards_decay_% <1%
_exptl_absorpt_coefficient_mu 1.497
_exptl_absorpt_correction_T_max 1.000
_exptl_absorpt_correction_T_min 0.883
_exptl_absorpt_correction_type multi-scan
_exptl_absorpt_process_details '(SADABS, Bruker, 1997)'
_exptl_crystal_colour red
_exptl_crystal_density_diffrn 1.848
_exptl_crystal_density_meas 0
_exptl_crystal_density_method 'not measured'
_exptl_crystal_description block
_exptl_crystal_F_000 556
_exptl_crystal_size_max 0.20
_exptl_crystal_size_mid 0.20
_exptl_crystal_size_min 0.04
_refine_diff_density_max 1.572
_refine_diff_density_min -0.582
_refine_diff_density_rms 0.170
_refine_ls_extinction_method none
_refine_ls_goodness_of_fit_ref 1.041
_refine_ls_hydrogen_treatment mixed
_refine_ls_matrix_type full
_refine_ls_number_parameters 264
_refine_ls_number_reflns 3519
_refine_ls_number_restraints 0
_refine_ls_restrained_S_all 1.041
_refine_ls_R_factor_all 0.0615
_refine_ls_R_factor_gt 0.0582
_refine_ls_shift/su_max 0.001
_refine_ls_shift/su_mean 0.000
_refine_ls_structure_factor_coef Fsqd
_refine_ls_weighting_details 'calc w=1/[\s^2^(Fo^2^)+(0.1538P)^2^+11.5313P] where P=(Fo^2^+2Fc^2^)/3'
_refine_ls_weighting_scheme calc
_refine_ls_wR_factor_gt 0.2561
_refine_ls_wR_factor_ref 0.2586
_reflns_number_gt 3191
_reflns_number_total 3519
_reflns_threshold_expression >2sigma(I)
_cod_data_source_file ic030034i_09.cif
_cod_data_source_block miaomoms
_cod_depositor_comments
;
The following automatic conversions were performed:

'_symmetry_cell_setting' value 'Triclinic' changed to 'triclinic'
according to the built-in table from CIF Core dictionary named
'cif_core.dic' version 2.4.1 from 2010-06-29.

Automatic conversion script
Id: cif_fix_values 1646 2011-03-28 12:23:43Z adriana 
;
_cod_database_code 4313658

loop_
_symmetry_equiv_pos_as_xyz
'x, y, z'
'-x, -y, -z'

loop_
_atom_site_label
_atom_site_type_symbol
_atom_site_fract_x
_atom_site_fract_y
_atom_site_fract_z
_atom_site_U_iso_or_equiv
_atom_site_adp_type
_atom_site_occupancy
_atom_site_symmetry_multiplicity
_atom_site_calc_flag
_atom_site_refinement_flags
_atom_site_disorder_assembly
_atom_site_disorder_group
Mo1 Mo 0.25115(9) 1.00600(8) 0.24299(7) 0.0392(3) Uani 1 1 d . . .
Mn1 Mn 0.42433(16) 0.79882(16) 0.33515(13) 0.0394(4) Uani 1 1 d . . .
S1 S 0.4015(3) 0.7934(3) 0.1439(2) 0.0402(6) Uani 1 1 d . . .
S2 S 0.1642(3) 0.8076(3) 0.3780(2) 0.0392(6) Uani 1 1 d . . .
O4 O 0.2184(12) 0.6618(11) -0.0095(8) 0.077(3) Uani 1 1 d . . .
O5 O 0.3305(12) 0.4757(9) 0.0731(9) 0.075(3) Uani 1 1 d . . .
O6 O 0.0030(11) 0.5416(11) 0.2340(10) 0.082(3) Uani 1 1 d . . .
O7 O -0.0567(8) 0.6224(8) 0.4139(7) 0.0555(19) Uani 1 1 d . . .
O10 O 0.7423(10) 0.8398(11) 0.2506(9) 0.077(3) Uani 1 1 d . . .
O11 O 0.4088(13) 0.8479(12) 0.5808(8) 0.087(3) Uani 1 1 d . . .
O12 O 0.5037(10) 0.4976(9) 0.3656(9) 0.068(2) Uani 1 1 d . . .
O20 O 0.5640(11) 1.1137(11) 0.1590(8) 0.074(3) Uani 1 1 d . . .
O21 O 0.2459(12) 1.1222(11) 0.4822(9) 0.084(3) Uani 1 1 d . . .
C1 C 0.0161(17) 1.0411(15) 0.2054(18) 0.084(5) Uani 1 1 d . . .
H1 H -0.0540 0.9798 0.2339 0.101 Uiso 1 1 calc R . .
C2 C 0.123(2) 1.0364(18) 0.0979(18) 0.089(5) Uani 1 1 d . . .
H2 H 0.1389 0.9709 0.0416 0.107 Uiso 1 1 calc R . .
C3 C 0.2044(17) 1.1455(18) 0.0863(14) 0.082(4) Uani 1 1 d . . .
H3 H 0.2841 1.1662 0.0216 0.098 Uiso 1 1 calc R . .
C4 C 0.1449(15) 1.2179(13) 0.1888(14) 0.071(4) Uani 1 1 d . . .
H4 H 0.1775 1.2973 0.2037 0.085 Uiso 1 1 calc R . .
C5 C 0.0287(15) 1.1539(16) 0.2665(15) 0.078(4) Uani 1 1 d . . .
H5 H -0.0283 1.1798 0.3424 0.093 Uiso 1 1 calc R . .
C10 C 0.6174(13) 0.8262(12) 0.2845(11) 0.054(3) Uani 1 1 d . . .
C11 C 0.4161(14) 0.8298(15) 0.4857(11) 0.063(3) Uani 1 1 d . . .
C12 C 0.4736(11) 0.6144(13) 0.3566(9) 0.050(3) Uani 1 1 d . . .
C20 C 0.4533(13) 1.0708(11) 0.1897(10) 0.050(2) Uani 1 1 d . . .
C21 C 0.2521(13) 1.0744(12) 0.3974(12) 0.055(3) Uani 1 1 d . . .
C41 C 0.229(3) 0.584(2) -0.1102(18) 0.131(9) Uani 1 1 d . . .
H41A H 0.3272 0.5851 -0.1666 0.197 Uiso 1 1 calc R . .
H41B H 0.1525 0.6251 -0.1473 0.197 Uiso 1 1 calc R . .
H41C H 0.2160 0.4892 -0.0840 0.197 Uiso 1 1 calc R . .
C42 C 0.2725(12) 0.5939(11) 0.0733(10) 0.047(2) Uani 1 1 d . . .
C43 C 0.2572(11) 0.6865(10) 0.1701(9) 0.039(2) Uani 1 1 d . . .
C44 C 0.1512(10) 0.6936(10) 0.2725(9) 0.039(2) Uani 1 1 d . . .
C45 C 0.0253(11) 0.6108(10) 0.3031(11) 0.046(2) Uani 1 1 d . . .
C46 C -0.1859(14) 0.5499(15) 0.4518(14) 0.074(4) Uani 1 1 d . . .
H46A H -0.2732 0.6108 0.4401 0.111 Uiso 1 1 calc R . .
H46B H -0.2037 0.5212 0.5346 0.111 Uiso 1 1 calc R . .
H46C H -0.1670 0.4694 0.4059 0.111 Uiso 1 1 calc R . .

loop_
_atom_site_aniso_label
_atom_site_aniso_U_11
_atom_site_aniso_U_22
_atom_site_aniso_U_33
_atom_site_aniso_U_23
_atom_site_aniso_U_13
_atom_site_aniso_U_12
Mo1 0.0393(5) 0.0334(5) 0.0457(6) -0.0013(3) -0.0095(4) -0.0130(3)
Mn1 0.0361(8) 0.0467(9) 0.0391(8) -0.0007(6) -0.0117(6) -0.0153(6)
S1 0.0394(12) 0.0434(13) 0.0375(12) -0.0046(10) -0.0047(9) -0.0150(10)
S2 0.0366(12) 0.0433(13) 0.0385(12) -0.0039(9) -0.0054(9) -0.0163(9)
O4 0.102(7) 0.087(7) 0.055(5) -0.018(5) -0.036(5) -0.011(5)
O5 0.087(7) 0.053(5) 0.086(7) -0.021(5) -0.022(5) -0.006(5)
O6 0.072(6) 0.086(7) 0.097(7) -0.037(6) -0.008(5) -0.043(5)
O7 0.039(4) 0.060(5) 0.068(5) 0.010(4) -0.008(4) -0.028(3)
O10 0.045(5) 0.094(7) 0.095(7) 0.014(5) -0.019(4) -0.030(5)
O11 0.109(8) 0.108(8) 0.056(6) -0.013(5) -0.037(5) -0.024(7)
O12 0.061(5) 0.050(5) 0.085(6) 0.011(4) -0.011(4) -0.008(4)
O20 0.068(6) 0.087(6) 0.072(6) 0.012(5) -0.016(5) -0.044(5)
O21 0.085(7) 0.093(7) 0.081(6) -0.052(6) -0.024(5) -0.003(5)
C1 0.061(8) 0.065(8) 0.140(15) 0.044(9) -0.058(10) -0.024(7)
C2 0.082(11) 0.087(11) 0.120(14) -0.012(10) -0.066(11) 0.001(9)
C3 0.066(8) 0.096(11) 0.078(10) 0.033(9) -0.025(7) -0.014(8)
C4 0.062(8) 0.042(6) 0.105(11) 0.013(7) -0.023(7) -0.007(5)
C5 0.050(7) 0.077(9) 0.095(11) 0.010(8) -0.014(7) 0.001(6)
C10 0.050(6) 0.057(6) 0.065(7) 0.012(5) -0.028(5) -0.025(5)
C11 0.054(7) 0.089(9) 0.053(7) -0.010(6) -0.019(5) -0.021(6)
C12 0.036(5) 0.069(8) 0.046(6) 0.002(5) -0.010(4) -0.017(5)
C20 0.051(6) 0.048(6) 0.055(6) -0.001(5) -0.010(5) -0.022(5)
C21 0.049(6) 0.052(6) 0.069(7) -0.014(6) -0.016(5) -0.012(5)
C41 0.21(3) 0.119(16) 0.092(13) -0.047(12) -0.080(15) -0.013(16)
C42 0.050(6) 0.040(6) 0.052(6) -0.009(4) -0.009(5) -0.013(4)
C43 0.040(5) 0.039(5) 0.045(5) -0.009(4) -0.016(4) -0.011(4)
C44 0.033(5) 0.040(5) 0.048(5) -0.003(4) -0.011(4) -0.014(4)
C45 0.035(5) 0.035(5) 0.073(7) -0.007(5) -0.021(5) -0.008(4)
C46 0.041(6) 0.075(8) 0.106(11) 0.020(8) -0.018(7) -0.029(6)

loop_
_atom_type_symbol
_atom_type_description
_atom_type_scat_dispersion_real
_atom_type_scat_dispersion_imag
_atom_type_scat_source
C C 0.0033 0.0016 'International Tables Vol C Tables 4.2.6.8 and 6.1.1.4'
H H 0.0000 0.0000 'International Tables Vol C Tables 4.2.6.8 and 6.1.1.4'
O O 0.0106 0.0060 'International Tables Vol C Tables 4.2.6.8 and 6.1.1.4'
S S 0.1246 0.1234 'International Tables Vol C Tables 4.2.6.8 and 6.1.1.4'
Mn Mn 0.3368 0.7283 'International Tables Vol C Tables 4.2.6.8 and 6.1.1.4'
Mo Mo -1.6832 0.6857 'International Tables Vol C Tables 4.2.6.8 and 6.1.1.4'

loop_
_geom_angle_atom_site_label_1
_geom_angle_atom_site_label_2
_geom_angle_atom_site_label_3
_geom_angle
_geom_angle_site_symmetry_1
_geom_angle_site_symmetry_3
_geom_angle_publ_flag
C20 Mo1 C21 81.4(5) . . ?
C20 Mo1 C4 89.4(5) . . ?
C21 Mo1 C4 91.3(5) . . ?
C20 Mo1 C5 123.1(5) . . ?
C21 Mo1 C5 85.2(6) . . ?
C4 Mo1 C5 35.8(5) . . ?
C20 Mo1 C3 84.6(5) . . ?
C21 Mo1 C3 124.9(6) . . ?
C4 Mo1 C3 35.4(6) . . ?
C5 Mo1 C3 59.6(6) . . ?
C20 Mo1 C2 114.1(6) . . ?
C21 Mo1 C2 143.8(6) . . ?
C4 Mo1 C2 58.1(6) . . ?
C5 Mo1 C2 58.7(6) . . ?
C3 Mo1 C2 34.9(6) . . ?
C20 Mo1 C1 142.2(5) . . ?
C21 Mo1 C1 115.3(6) . . ?
C4 Mo1 C1 58.2(5) . . ?
C5 Mo1 C1 35.6(6) . . ?
C3 Mo1 C1 57.8(5) . . ?
C2 Mo1 C1 34.0(6) . . ?
C20 Mo1 S2 130.6(3) . . ?
C21 Mo1 S2 80.5(3) . . ?
C4 Mo1 S2 136.3(4) . . ?
C5 Mo1 S2 100.6(4) . . ?
C3 Mo1 S2 142.0(4) . . ?
C2 Mo1 S2 107.5(5) . . ?
C1 Mo1 S2 86.8(3) . . ?
C20 Mo1 S1 81.8(3) . . ?
C21 Mo1 S1 127.8(3) . . ?
C4 Mo1 S1 137.5(4) . . ?
C5 Mo1 S1 143.5(5) . . ?
C3 Mo1 S1 102.1(5) . . ?
C2 Mo1 S1 87.9(4) . . ?
C1 Mo1 S1 108.1(5) . . ?
S2 Mo1 S1 74.20(8) . . ?
C20 Mo1 Mn1 78.0(3) . . ?
C21 Mo1 Mn1 75.1(3) . . ?
C4 Mo1 Mn1 162.6(4) . . ?
C5 Mo1 Mn1 148.9(4) . . ?
C3 Mo1 Mn1 151.2(4) . . ?
C2 Mo1 Mn1 138.3(4) . . ?
C1 Mo1 Mn1 137.6(3) . . ?
S2 Mo1 Mn1 53.06(6) . . ?
S1 Mo1 Mn1 53.08(7) . . ?
C10 Mn1 C12 93.0(5) . . ?
C10 Mn1 C11 90.7(5) . . ?
C12 Mn1 C11 92.9(6) . . ?
C10 Mn1 S2 167.8(4) . . ?
C12 Mn1 S2 98.2(3) . . ?
C11 Mn1 S2 93.7(4) . . ?
C10 Mn1 S1 94.1(4) . . ?
C12 Mn1 S1 95.9(4) . . ?
C11 Mn1 S1 169.8(5) . . ?
S2 Mn1 S1 79.80(9) . . ?
C10 Mn1 Mo1 109.7(4) . . ?
C12 Mn1 Mo1 145.8(3) . . ?
C11 Mn1 Mo1 111.5(5) . . ?
S2 Mn1 Mo1 58.06(7) . . ?
S1 Mn1 Mo1 58.38(7) . . ?
C43 S1 Mn1 101.2(3) . . ?
C43 S1 Mo1 100.1(3) . . ?
Mn1 S1 Mo1 68.54(8) . . ?
C44 S2 Mn1 101.7(3) . . ?
C44 S2 Mo1 100.1(3) . . ?
Mn1 S2 Mo1 68.88(7) . . ?
C42 O4 C41 116.0(13) . . ?
C45 O7 C46 116.7(10) . . ?
C2 C1 C5 109.1(13) . . ?
C2 C1 Mo1 72.9(8) . . ?
C5 C1 Mo1 70.2(7) . . ?
C1 C2 C3 108.7(16) . . ?
C1 C2 Mo1 73.1(9) . . ?
C3 C2 Mo1 70.7(8) . . ?
C4 C3 C2 107.2(15) . . ?
C4 C3 Mo1 71.0(8) . . ?
C2 C3 Mo1 74.4(9) . . ?
C3 C4 C5 109.8(14) . . ?
C3 C4 Mo1 73.5(8) . . ?
C5 C4 Mo1 73.3(7) . . ?
C4 C5 C1 105.2(15) . . ?
C4 C5 Mo1 70.9(7) . . ?
C1 C5 Mo1 74.1(8) . . ?
O10 C10 Mn1 177.9(12) . . ?
O11 C11 Mn1 178.7(12) . . ?
O12 C12 Mn1 177.1(10) . . ?
O20 C20 Mo1 176.7(11) . . ?
O21 C21 Mo1 174.6(11) . . ?
O5 C42 O4 126.4(11) . . ?
O5 C42 C43 123.0(11) . . ?
O4 C42 C43 110.5(9) . . ?
C44 C43 C42 126.4(9) . . ?
C44 C43 S1 118.2(7) . . ?
C42 C43 S1 115.5(7) . . ?
C43 C44 C45 122.7(9) . . ?
C43 C44 S2 117.6(7) . . ?
C45 C44 S2 119.8(7) . . ?
O6 C45 O7 124.6(10) . . ?
O6 C45 C44 123.2(11) . . ?
O7 C45 C44 112.1(9) . . ?

loop_
_geom_bond_atom_site_label_1
_geom_bond_atom_site_label_2
_geom_bond_distance
_geom_bond_site_symmetry_2
_geom_bond_publ_flag
Mo1 C20 2.001(11) . ?
Mo1 C21 2.003(12) . ?
Mo1 C4 2.252(12) . ?
Mo1 C5 2.281(13) . ?
Mo1 C3 2.283(13) . ?
Mo1 C2 2.330(15) . ?
Mo1 C1 2.332(12) . ?
Mo1 S2 2.468(2) . ?
Mo1 S1 2.482(3) . ?
Mo1 Mn1 2.7130(17) . ?
Mn1 C10 1.786(11) . ?
Mn1 C12 1.790(13) . ?
Mn1 C11 1.805(12) . ?
Mn1 S2 2.324(3) . ?
Mn1 S1 2.331(3) . ?
S1 C43 1.784(9) . ?
S2 C44 1.791(10) . ?
O4 C42 1.301(15) . ?
O4 C41 1.442(17) . ?
O5 C42 1.186(14) . ?
O6 C45 1.192(14) . ?
O7 C45 1.309(14) . ?
O7 C46 1.440(12) . ?
O10 C10 1.145(14) . ?
O11 C11 1.131(15) . ?
O12 C12 1.128(14) . ?
O20 C20 1.130(13) . ?
O21 C21 1.126(14) . ?
C1 C2 1.36(2) . ?
C1 C5 1.41(2) . ?
C2 C3 1.38(2) . ?
C3 C4 1.38(2) . ?
C4 C5 1.393(19) . ?
C42 C43 1.484(13) . ?
C43 C44 1.315(14) . ?
C44 C45 1.479(13) . ?
